data_1572588
loop_
_publ_author_name
'Ren, Jiajia'
'He, Tengfei'
'Lu, Haolin'
'Wang, Hebin'
'Shao, Tianyin'
'Wang, Zhaoyu'
'Zhang, Yunxin'
'Gull, Sehrish'
'Chi, Yun'
'Zhong, Yu-Wu'
'Chen, Yongsheng'
'Long, Guankui'

_publ_section_title
;
 Tuning the circularly polarized phosphorescence of platinum(II) complexes
 through a chiral cation strategy.
;
_journal_issue 23
_journal_name_full 'Materials horizons'
_journal_page_first 6089
_journal_page_last 6097
_journal_paper_doi 10.1039/d4mh01105h
_journal_volume 11
_journal_year 2024
_chemical_absolute_configuration rm
_chemical_formula_moiety 'C11 H8 Cl2 N Pt, C8 H12 N'
_chemical_formula_sum 'C19 H20 Cl2 N2 Pt'
_chemical_formula_weight 542.36
_chemical_name_systematic S-MBA.[Pt(ppy)Cl2]
_space_group_crystal_system orthorhombic
_space_group_IT_number 19
_space_group_name_Hall 'P 2ac 2ab'
_space_group_name_H-M_alt 'P 21 21 21'
_atom_sites_solution_hydrogens geom
_atom_sites_solution_primary dual
_audit_creation_date 2024-06-07
_audit_creation_method
;
Olex2 1.5
(compiled 2024.02.16 svn.r378c4104 for OlexSys, GUI svn.r6928)
;
_audit_update_record
;
2024-06-25 deposited with the CCDC.	2024-09-12 downloaded from the CCDC.
;
_cell_angle_alpha 90
_cell_angle_beta 90
_cell_angle_gamma 90
_cell_formula_units_Z 4
_cell_length_a 6.02970(10)
_cell_length_b 13.0932(3)
_cell_length_c 23.2882(5)
_cell_measurement_reflns_used 3668
_cell_measurement_temperature 100.01(19)
_cell_measurement_theta_max 73.2480
_cell_measurement_theta_min 3.7920
_cell_volume 1838.56(7)
_computing_cell_refinement 'CrysAlisPro 1.171.40.84a (Rigaku OD, 2020)'
_computing_data_collection 'CrysAlisPro 1.171.40.84a (Rigaku OD, 2020)'
_computing_data_reduction 'CrysAlisPro 1.171.40.84a (Rigaku OD, 2020)'
_computing_molecular_graphics 'Olex2 1.5 (Dolomanov et al., 2009)'
_computing_publication_material 'Olex2 1.5 (Dolomanov et al., 2009)'
_computing_structure_refinement 'SHELXL 2014/7 (Sheldrick, 2015)'
_computing_structure_solution 'SHELXT 2014/4 (Sheldrick, 2014)'
_diffrn_ambient_environment N~2~
_diffrn_ambient_temperature 100.01(19)
_diffrn_detector 'Hybrid Pixel Array Detector'
_diffrn_detector_area_resol_mean 10.0000
_diffrn_measured_fraction_theta_full 0.988
_diffrn_measured_fraction_theta_max 0.987
_diffrn_measurement_details
;
List of Runs (angles in degrees, time in seconds):

  # Type    Start    End  Width  t~exp~   \w     \q     \k     \f   Frames
#--------------------------------------------------------------------------
  1  \w    -36.00 -11.00   0.50    4.03    --    0.00 -58.00  25.00   50
  2  \w    -19.00   9.00   0.50    4.03    --    0.00  78.00  25.00   56
  3  \w    -30.00  -5.00   0.50    4.03    --    0.00 -78.00 -99.00   50
  4  \w     92.00 122.00   0.50   10.00    --  101.30 -58.00  25.00   60
  5  \w    132.00 183.00   0.50   10.00    --  101.30  78.00  25.00  102
  6  \w     97.00 124.00   0.50   10.00    --  101.30  58.00 165.00   54
  7  \w     84.00 124.00   0.50   10.00    --  101.30  78.00  25.00   80
  8  \w     56.00  86.00   0.50   10.00    --  101.30 -58.00  25.00   60
  9  \w    -33.00  48.00   0.50    4.03    --    0.00  77.00-120.00  162
 10  \w    -15.00  19.00   0.50    4.03    --    0.00  58.00 165.00   68
 11  \w     82.00 191.00   0.50   10.00    --  101.30  82.00  90.00  218
 12  \w     12.00 138.00   0.50   10.00    --  101.30 -82.00  30.00  252
 13  \w     19.00 124.00   0.50   10.00    --  101.30 -38.00-120.00  210
 14  \w     50.00  75.00   0.50   10.00    --  101.30 -78.00 -99.00   50
;
_diffrn_measurement_device 'four-circle diffractometer'
_diffrn_measurement_device_type 'XtaLAB AFC12 (RINC): Kappa single'
_diffrn_measurement_method '\w scans'
_diffrn_orient_matrix_type 'CrysAlisPro convention (1999,Acta A55,543-557)'
_diffrn_orient_matrix_UB_11 -0.1728794000
_diffrn_orient_matrix_UB_12 -0.0860440000
_diffrn_orient_matrix_UB_13 0.0044293000
_diffrn_orient_matrix_UB_21 0.1280455000
_diffrn_orient_matrix_UB_22 -0.0619814000
_diffrn_orient_matrix_UB_23 -0.0454412000
_diffrn_orient_matrix_UB_31 0.1376493000
_diffrn_orient_matrix_UB_32 -0.0508629000
_diffrn_orient_matrix_UB_33 0.0479431000
_diffrn_radiation_monochromator mirror
_diffrn_radiation_probe x-ray
_diffrn_radiation_type CuK\a
_diffrn_radiation_wavelength 1.54184
_diffrn_reflns_av_R_equivalents 0.1172
_diffrn_reflns_av_unetI/netI 0.1166
_diffrn_reflns_Laue_measured_fraction_full 0.988
_diffrn_reflns_Laue_measured_fraction_max 0.987
_diffrn_reflns_limit_h_max 7
_diffrn_reflns_limit_h_min -7
_diffrn_reflns_limit_k_max 15
_diffrn_reflns_limit_k_min -15
_diffrn_reflns_limit_l_max 27
_diffrn_reflns_limit_l_min -13
_diffrn_reflns_number 8483
_diffrn_reflns_point_group_measured_fraction_full 0.984
_diffrn_reflns_point_group_measured_fraction_max 0.983
_diffrn_reflns_theta_full 66.598
_diffrn_reflns_theta_max 66.598
_diffrn_reflns_theta_min 3.796
_diffrn_source 'Rotating-anode X-ray tube (dual wavelength)'
_diffrn_source_type 'Rigaku (Cu) X-ray DW Source'
_exptl_absorpt_coefficient_mu 16.958
_exptl_absorpt_correction_T_max 1.00000
_exptl_absorpt_correction_T_min 0.25707
_exptl_absorpt_correction_type multi-scan
_exptl_absorpt_process_details
;
CrysAlisPro 1.171.40.84a (Rigaku Oxford Diffraction, 2020)
Empirical absorption correction using spherical harmonics,
implemented in SCALE3 ABSPACK scaling algorithm.
;
_exptl_crystal_colour 'clear light yellow'
_exptl_crystal_colour_lustre clear
_exptl_crystal_colour_modifier light
_exptl_crystal_colour_primary yellow
_exptl_crystal_density_diffrn 1.959
_exptl_crystal_description irregular
_exptl_crystal_F_000 1040
_exptl_crystal_preparation 'MBACl and Pt dimers stirred at room temperature in chloroform.'
_exptl_crystal_recrystallization_method 'Use chloroform solution to slowly evaporate.'
_exptl_crystal_size_max 0.3
_exptl_crystal_size_mid 0.2
_exptl_crystal_size_min 0.1
_refine_diff_density_max 3.455
_refine_diff_density_min -1.861
_refine_diff_density_rms 0.301
_refine_ls_abs_structure_details
;
 Flack x determined using 959 quotients [(I+)-(I-)]/[(I+)+(I-)]
 (Parsons, Flack and Wagner, Acta Cryst. B69 (2013) 249-259).
;
_refine_ls_abs_structure_Flack -0.05(3)
_refine_ls_extinction_method none
_refine_ls_goodness_of_fit_ref 1.021
_refine_ls_hydrogen_treatment constr
_refine_ls_matrix_type full
_refine_ls_number_parameters 183
_refine_ls_number_reflns 3185
_refine_ls_number_restraints 30
_refine_ls_restrained_S_all 1.017
_refine_ls_R_factor_all 0.0969
_refine_ls_R_factor_gt 0.0756
_refine_ls_shift/su_max 0.001
_refine_ls_shift/su_mean 0.000
_refine_ls_structure_factor_coef Fsqd
_refine_ls_weighting_details 'w=1/[\s^2^(Fo^2^)+(0.1110P)^2^] where P=(Fo^2^+2Fc^2^)/3'
_refine_ls_weighting_scheme calc
_refine_ls_wR_factor_gt 0.1608
_refine_ls_wR_factor_ref 0.1689
_reflns_Friedel_coverage 0.699
_reflns_Friedel_fraction_full 0.978
_reflns_Friedel_fraction_max 0.978
_reflns_number_gt 2783
_reflns_number_total 3185
_reflns_threshold_expression 'I > 2\s(I)'
_cod_data_source_file d4mh01105h2.cif
_cod_data_source_block smba
_cod_depositor_comments 'Adding full bibliography for 1572585--1572591.cif.'
_cod_original_sg_symbol_H-M P212121
_cod_database_code 1572588
_shelx_shelxl_version_number 2014/7
_shelx_space_group_comment
;
The symmetry employed for this shelxl refinement is uniquely defined
by the following loop, which should always be used as a source of
symmetry information in preference to the above space-group names.
They are only intended as comments.
;
_shelx_estimated_absorpt_t_max 0.282
_shelx_estimated_absorpt_t_min 0.080
_reflns_odcompleteness_completeness 98.77
_reflns_odcompleteness_iscentric 1
_reflns_odcompleteness_theta 66.97
_olex2_refinement_description
;
1. Fixed Uiso
 At 1.2 times of:
  All C(H) groups, All N(H,H,H) groups
 At 1.5 times of:
  All C(H,H,H) groups
2. Uiso/Uaniso restraints and constraints
Uanis(C00F) \\sim Ueq, Uanis(C1) \\sim Ueq: with sigma of 0.01 and sigma for
terminal atoms of 0.02
Uanis(C00I) \\sim Ueq: with sigma of 0.01 and sigma for terminal atoms of 0.02
Uanis(C00P) \\sim Ueq: with sigma of 0.001 and sigma for terminal atoms of 0.002
Uanis(N006) \\sim Ueq: with sigma of 0.01 and sigma for terminal atoms of 0.02
3.a Ternary CH refined with riding coordinates:
 C00D(H00D)
3.b Aromatic/amide H refined with riding coordinates:
 C012(H012), C013(H013), C008(H008), C1(H1), C00O(H00O), C009(H009),
 C00A(H00F), C00B(H00G), C00I(H00I), C00S(H00S), C00E(H00E), C007(H007),
 C00U(H00U)
3.c Fitted hexagon refined as free rotating group:
 N006(C00G,C012,C013,C008,C1), C00O(C009,C00A,C00B,C00I,C00P), C00S(C00N,C00F,
 C00E,C007,C00U)
3.d Idealised Me refined as rotating group:
 N00J(H00A,H00B,H00C), C00V(H00H,H00J,H00K)
;
_olex2_exptl_crystal_mounting_method many
_olex2_submission_special_instructions 'No special instructions were received'
_oxdiff_exptl_absorpt_empirical_details
;
Empirical correction (ABSPACK) includes:
- Absorption correction using spherical harmonics
- Frame scaling
;
_oxdiff_exptl_absorpt_empirical_full_max 2.749
_oxdiff_exptl_absorpt_empirical_full_min 0.293

loop_
_space_group_symop_operation_xyz
'x, y, z'
'-x+1/2, -y, z+1/2'
'-x, y+1/2, -z+1/2'
'x+1/2, -y+1/2, -z'

loop_
_atom_site_label
_atom_site_type_symbol
_atom_site_fract_x
_atom_site_fract_y
_atom_site_fract_z
_atom_site_U_iso_or_equiv
_atom_site_adp_type
_atom_site_occupancy
_atom_site_site_symmetry_order
_atom_site_calc_flag
_atom_site_refinement_flags_posn
_atom_site_refinement_flags_adp
_atom_site_refinement_flags_occupancy
_atom_site_disorder_assembly
_atom_site_disorder_group
Pt01 Pt 0.25802(13) 0.65888(5) 0.34924(3) 0.0222(3) Uani 1 1 d . . . . .
Cl02 Cl 0.0460(7) 0.6510(4) 0.43886(18) 0.0257(10) Uani 1 1 d . . . . .
Cl03 Cl 0.4481(8) 0.7946(4) 0.38944(19) 0.0296(11) Uani 1 1 d . . . . .
N006 N 0.094(2) 0.5458(8) 0.3090(5) 0.034(4) Uani 1 1 d G U . . .
C00G C 0.1830(19) 0.5154(10) 0.2567(5) 0.035(5) Uani 1 1 d G . . . .
C012 C 0.078(2) 0.4400(10) 0.2246(4) 0.043(6) Uani 1 1 d G . . . .
H012 H 0.1374 0.4197 0.1895 0.052 Uiso 1 1 calc R U . . .
C013 C -0.116(2) 0.3951(9) 0.2449(5) 0.040(6) Uani 1 1 d G . . . .
H013 H -0.1858 0.3447 0.2234 0.049 Uiso 1 1 calc R U . . .
C008 C -0.2043(19) 0.4255(10) 0.2972(6) 0.039(6) Uani 1 1 d G . . . .
H008 H -0.3338 0.3955 0.3108 0.046 Uiso 1 1 calc R U . . .
C1 C -0.099(2) 0.5009(9) 0.3293(4) 0.028(4) Uani 1 1 d G U . . .
H1 H -0.1587 0.5213 0.3644 0.034 Uiso 1 1 calc R U . . .
C00D C 0.585(3) 0.5429(13) 0.5252(8) 0.023(4) Uani 1 1 d . . . . .
H00D H 0.7201 0.5475 0.5485 0.028 Uiso 1 1 calc R U . . .
N00J N 0.565(3) 0.6366(11) 0.4916(6) 0.024(4) Uani 1 1 d . . . . .
H00A H 0.6770 0.6404 0.4668 0.029 Uiso 1 1 calc R U . . .
H00B H 0.5693 0.6902 0.5151 0.029 Uiso 1 1 calc R U . . .
H00C H 0.4372 0.6362 0.4726 0.029 Uiso 1 1 calc R U . . .
C00O C 0.4378(17) 0.4209(9) 0.4479(5) 0.028(4) Uani 1 1 d G . . . .
H00O H 0.3107 0.4609 0.4450 0.033 Uiso 1 1 calc R U . . .
C009 C 0.4608(19) 0.3345(10) 0.4137(5) 0.033(5) Uani 1 1 d G . . . .
H009 H 0.3491 0.3166 0.3881 0.040 Uiso 1 1 calc R U . . .
C00A C 0.651(2) 0.2748(8) 0.4180(6) 0.038(5) Uani 1 1 d G . . . .
H00F H 0.6662 0.2169 0.3951 0.045 Uiso 1 1 calc R U . . .
C00B C 0.8177(17) 0.3016(9) 0.4563(6) 0.038(6) Uani 1 1 d G . . . .
H00G H 0.9447 0.2616 0.4591 0.046 Uiso 1 1 calc R U . . .
C00I C 0.7946(18) 0.3880(9) 0.4904(5) 0.028(4) Uani 1 1 d G U . . .
H00I H 0.9063 0.4060 0.5160 0.033 Uiso 1 1 calc R U . . .
C00P C 0.605(2) 0.4477(8) 0.4862(5) 0.019(4) Uani 1 1 d G U . . .
C00S C 0.491(2) 0.5555(10) 0.1893(5) 0.038(5) Uani 1 1 d G . . . .
H00S H 0.4444 0.5043 0.1644 0.046 Uiso 1 1 calc R U . . .
C00N C 0.373(2) 0.5748(10) 0.2394(5) 0.030(5) Uani 1 1 d G . . . .
C00F C 0.442(2) 0.6514(10) 0.2766(5) 0.029(4) Uani 1 1 d G U . . .
C00E C 0.630(2) 0.7087(9) 0.2638(5) 0.038(5) Uani 1 1 d G . . . .
H00E H 0.6763 0.7599 0.2887 0.045 Uiso 1 1 calc R U . . .
C007 C 0.748(2) 0.6894(11) 0.2137(6) 0.041(5) Uani 1 1 d G . . . .
H007 H 0.8735 0.7278 0.2051 0.050 Uiso 1 1 calc R U . . .
C00U C 0.679(2) 0.6128(12) 0.1765(5) 0.042(6) Uani 1 1 d G . . . .
H00U H 0.7575 0.5999 0.1429 0.051 Uiso 1 1 calc R U . . .
C00V C 0.387(3) 0.5342(15) 0.5656(8) 0.028(4) Uani 1 1 d . . . . .
H00H H 0.3853 0.5916 0.5912 0.042 Uiso 1 1 calc R U . . .
H00J H 0.3985 0.4722 0.5874 0.042 Uiso 1 1 calc R U . . .
H00K H 0.2525 0.5333 0.5435 0.042 Uiso 1 1 calc R U . . .

loop_
_atom_site_aniso_label
_atom_site_aniso_U_11
_atom_site_aniso_U_22
_atom_site_aniso_U_33
_atom_site_aniso_U_23
_atom_site_aniso_U_13
_atom_site_aniso_U_12
Pt01 0.0179(5) 0.0252(4) 0.0235(4) -0.0008(3) -0.0016(4) 0.0024(4)
Cl02 0.020(2) 0.032(2) 0.025(2) -0.0046(18) 0.0038(18) -0.0004(19)
Cl03 0.035(3) 0.026(2) 0.028(2) 0.0003(19) -0.004(2) -0.008(2)
N006 0.041(9) 0.042(9) 0.019(7) -0.007(6) -0.009(7) 0.002(7)
C00G 0.041(14) 0.034(10) 0.030(9) 0.003(9) -0.011(9) 0.007(9)
C012 0.072(19) 0.020(10) 0.038(12) 0.000(9) -0.006(12) 0.000(11)
C013 0.047(15) 0.031(11) 0.044(13) -0.001(10) -0.022(11) -0.013(10)
C008 0.048(18) 0.037(10) 0.031(10) 0.002(8) -0.015(11) -0.009(10)
C1 0.015(8) 0.034(9) 0.034(8) -0.001(7) 0.005(7) -0.003(7)
C00D 0.018(10) 0.018(9) 0.033(10) 0.002(7) -0.003(8) -0.004(7)
N00J 0.022(9) 0.020(8) 0.030(8) -0.011(6) 0.002(7) 0.006(6)
C00O 0.041(13) 0.016(8) 0.027(10) 0.004(7) -0.008(10) 0.013(8)
C009 0.016(10) 0.036(11) 0.047(12) -0.001(10) 0.002(9) 0.003(10)
C00A 0.043(14) 0.017(9) 0.054(14) -0.008(9) -0.002(11) 0.005(9)
C00B 0.042(15) 0.022(8) 0.051(12) 0.009(10) 0.005(11) 0.017(8)
C00I 0.023(10) 0.028(7) 0.032(8) 0.002(7) 0.004(7) -0.005(7)
C00P 0.019(4) 0.019(4) 0.019(4) 0.0002(13) 0.0000(13) -0.0001(13)
C00S 0.026(13) 0.061(15) 0.029(10) 0.000(10) 0.010(9) 0.015(10)
C00N 0.037(12) 0.029(10) 0.024(10) 0.000(8) -0.001(9) 0.008(9)
C00F 0.027(9) 0.029(8) 0.031(8) -0.012(7) 0.003(7) 0.007(8)
C00E 0.045(14) 0.029(10) 0.038(11) 0.002(9) 0.005(11) 0.006(10)
C007 0.022(11) 0.068(14) 0.034(10) 0.000(9) 0.005(13) 0.009(13)
C00U 0.027(14) 0.067(16) 0.033(11) 0.010(11) 0.016(10) 0.008(10)
C00V 0.024(11) 0.028(10) 0.033(10) -0.011(8) 0.001(9) -0.002(9)

loop_
_atom_type_symbol
_atom_type_description
_atom_type_scat_dispersion_real
_atom_type_scat_dispersion_imag
_atom_type_scat_source
C C 0.0181 0.0091 'International Tables Vol C Tables 4.2.6.8 and 6.1.1.4'
H H 0.0000 0.0000 'International Tables Vol C Tables 4.2.6.8 and 6.1.1.4'
Cl Cl 0.3639 0.7018 'International Tables Vol C Tables 4.2.6.8 and 6.1.1.4'
N N 0.0311 0.0180 'International Tables Vol C Tables 4.2.6.8 and 6.1.1.4'
Pt Pt -4.5932 6.9264 'International Tables Vol C Tables 4.2.6.8 and 6.1.1.4'

loop_
_geom_angle_atom_site_label_1
_geom_angle_atom_site_label_2
_geom_angle_atom_site_label_3
_geom_angle
_geom_angle_site_symmetry_1
_geom_angle_site_symmetry_3
_geom_angle_publ_flag
Cl03 Pt01 Cl02 86.91(16) . . ?
N006 Pt01 Cl02 96.3(4) . . ?
N006 Pt01 Cl03 176.1(4) . . ?
N006 Pt01 C00F 81.1(5) . . ?
C00F Pt01 Cl02 174.5(4) . . ?
C00F Pt01 Cl03 95.9(4) . . ?
C00G N006 Pt01 115.5(7) . . ?
C00G N006 C1 120.0 . . ?
C1 N006 Pt01 124.5(7) . . ?
N006 C00G C00N 113.3(9) . . ?
C012 C00G N006 120.0 . . ?
C012 C00G C00N 126.5(9) . . ?
C00G C012 H012 120.0 . . ?
C00G C012 C013 120.0 . . ?
C013 C012 H012 120.0 . . ?
C012 C013 H013 120.0 . . ?
C008 C013 C012 120.0 . . ?
C008 C013 H013 120.0 . . ?
C013 C008 H008 120.0 . . ?
C013 C008 C1 120.0 . . ?
C1 C008 H008 120.0 . . ?
N006 C1 H1 120.0 . . ?
C008 C1 N006 120.0 . . ?
C008 C1 H1 120.0 . . ?
N00J C00D H00D 108.2 . . ?
N00J C00D C00P 111.7(14) . . ?
N00J C00D C00V 109.2(16) . . ?
C00P C00D H00D 108.2 . . ?
C00V C00D H00D 108.2 . . ?
C00V C00D C00P 111.2(14) . . ?
C00D N00J H00A 109.5 . . ?
C00D N00J H00B 109.5 . . ?
C00D N00J H00C 109.5 . . ?
H00A N00J H00B 109.5 . . ?
H00A N00J H00C 109.5 . . ?
H00B N00J H00C 109.5 . . ?
C009 C00O H00O 120.0 . . ?
C009 C00O C00P 120.0 . . ?
C00P C00O H00O 120.0 . . ?
C00O C009 H009 120.0 . . ?
C00A C009 C00O 120.0 . . ?
C00A C009 H009 120.0 . . ?
C009 C00A H00F 120.0 . . ?
C009 C00A C00B 120.0 . . ?
C00B C00A H00F 120.0 . . ?
C00A C00B H00G 120.0 . . ?
C00I C00B C00A 120.0 . . ?
C00I C00B H00G 120.0 . . ?
C00B C00I H00I 120.0 . . ?
C00B C00I C00P 120.0 . . ?
C00P C00I H00I 120.0 . . ?
C00O C00P C00D 121.7(11) . . ?
C00I C00P C00D 118.3(11) . . ?
C00I C00P C00O 120.0 . . ?
C00N C00S H00S 120.0 . . ?
C00N C00S C00U 120.0 . . ?
C00U C00S H00S 120.0 . . ?
C00S C00N C00G 122.9(9) . . ?
C00F C00N C00G 117.1(9) . . ?
C00F C00N C00S 120.0 . . ?
C00N C00F Pt01 113.0(7) . . ?
C00N C00F C00E 120.0 . . ?
C00E C00F Pt01 126.9(7) . . ?
C00F C00E H00E 120.0 . . ?
C007 C00E C00F 120.0 . . ?
C007 C00E H00E 120.0 . . ?
C00E C007 H007 120.0 . . ?
C00E C007 C00U 120.0 . . ?
C00U C007 H007 120.0 . . ?
C00S C00U H00U 120.0 . . ?
C007 C00U C00S 120.0 . . ?
C007 C00U H00U 120.0 . . ?
C00D C00V H00H 109.5 . . ?
C00D C00V H00J 109.5 . . ?
C00D C00V H00K 109.5 . . ?
H00H C00V H00J 109.5 . . ?
H00H C00V H00K 109.5 . . ?
H00J C00V H00K 109.5 . . ?

loop_
_geom_bond_atom_site_label_1
_geom_bond_atom_site_label_2
_geom_bond_distance
_geom_bond_site_symmetry_2
_geom_bond_publ_flag
Pt01 Cl02 2.450(4) . ?
Pt01 Cl03 2.312(5) . ?
Pt01 N006 2.011(8) . ?
Pt01 C00F 2.025(9) . ?
N006 C00G 1.3900 . ?
N006 C1 1.3900 . ?
C00G C012 1.3900 . ?
C00G C00N 1.441(14) . ?
C012 H012 0.9300 . ?
C012 C013 1.3900 . ?
C013 H013 0.9300 . ?
C013 C008 1.3900 . ?
C008 H008 0.9300 . ?
C008 C1 1.3900 . ?
C1 H1 0.9300 . ?
C00D H00D 0.9800 . ?
C00D N00J 1.46(2) . ?
C00D C00P 1.546(19) . ?
C00D C00V 1.53(3) . ?
N00J H00A 0.8900 . ?
N00J H00B 0.8900 . ?
N00J H00C 0.8900 . ?
C00O H00O 0.9300 . ?
C00O C009 1.3900 . ?
C00O C00P 1.3900 . ?
C009 H009 0.9300 . ?
C009 C00A 1.3900 . ?
C00A H00F 0.9300 . ?
C00A C00B 1.3900 . ?
C00B H00G 0.9300 . ?
C00B C00I 1.3900 . ?
C00I H00I 0.9300 . ?
C00I C00P 1.3900 . ?
C00S H00S 0.9300 . ?
C00S C00N 1.3900 . ?
C00S C00U 1.3900 . ?
C00N C00F 1.3900 . ?
C00F C00E 1.3900 . ?
C00E H00E 0.9300 . ?
C00E C007 1.3900 . ?
C007 H007 0.9300 . ?
C007 C00U 1.3900 . ?
C00U H00U 0.9300 . ?
C00V H00H 0.9600 . ?
C00V H00J 0.9600 . ?
C00V H00K 0.9600 . ?

loop_
_geom_torsion_atom_site_label_1
_geom_torsion_atom_site_label_2
_geom_torsion_atom_site_label_3
_geom_torsion_atom_site_label_4
_geom_torsion
_geom_torsion_site_symmetry_1
_geom_torsion_site_symmetry_2
_geom_torsion_site_symmetry_3
_geom_torsion_site_symmetry_4
_geom_torsion_publ_flag
Pt01 N006 C00G C012 -177.9(9) . . . . ?
Pt01 N006 C00G C00N -2.8(11) . . . . ?
Pt01 N006 C1 C008 177.7(9) . . . . ?
Pt01 C00F C00E C007 175.3(11) . . . . ?
N006 C00G C012 C013 0.0 . . . . ?
N006 C00G C00N C00S 178.1(8) . . . . ?
N006 C00G C00N C00F 0.9(13) . . . . ?
C00G N006 C1 C008 0.0 . . . . ?
C00G C012 C013 C008 0.0 . . . . ?
C00G C00N C00F Pt01 1.4(11) . . . . ?
C00G C00N C00F C00E 177.3(13) . . . . ?
C012 C00G C00N C00S -7.1(16) . . . . ?
C012 C00G C00N C00F 175.7(8) . . . . ?
C012 C013 C008 C1 0.0 . . . . ?
C013 C008 C1 N006 0.0 . . . . ?
C1 N006 C00G C012 0.0 . . . . ?
C1 N006 C00G C00N 175.1(12) . . . . ?
N00J C00D C00P C00O -60.9(18) . . . . ?
N00J C00D C00P C00I 119.5(14) . . . . ?
C00O C009 C00A C00B 0.0 . . . . ?
C009 C00O C00P C00D -179.6(13) . . . . ?
C009 C00O C00P C00I 0.0 . . . . ?
C009 C00A C00B C00I 0.0 . . . . ?
C00A C00B C00I C00P 0.0 . . . . ?
C00B C00I C00P C00D 179.6(13) . . . . ?
C00B C00I C00P C00O 0.0 . . . . ?
C00P C00O C009 C00A 0.0 . . . . ?
C00S C00N C00F Pt01 -175.9(10) . . . . ?
C00S C00N C00F C00E 0.0 . . . . ?
C00N C00G C012 C013 -174.4(14) . . . . ?
C00N C00S C00U C007 0.0 . . . . ?
C00N C00F C00E C007 0.0 . . . . ?
C00F C00E C007 C00U 0.0 . . . . ?
C00E C007 C00U C00S 0.0 . . . . ?
C00U C00S C00N C00G -177.1(14) . . . . ?
C00U C00S C00N C00F 0.0 . . . . ?
C00V C00D C00P C00O 61.4(17) . . . . ?
C00V C00D C00P C00I -118.3(14) . . . . ?
